data_4110338
loop_
_publ_author_name
'Christian J. Doonan'
'David J. Nielsen'
'Paul D. Smith'
'Jonathan M. White'
'Graham N. George'
'Charles G. Young'

_publ_section_title
;
 Models for the Molybdenum Hydroxylases: Synthesis, Characterization and
 Reactivity of cis-Oxosulfido-Mo(VI) Complexes
;
_journal_name_full 'Journal of the American Chemical Society'
_journal_page_first 305
_journal_page_last 316
_journal_paper_doi 10.1021/ja056109u
_journal_volume 128
_journal_year 2006
_chemical_formula_sum 'C38 H49 B Mo N6 O2 S'
_chemical_formula_weight 760.64
_chemical_name_systematic
;
mu-disulfidobis[(3,5-di-tert-butylphenolato)-
{hydrotris(3-isopropylpyrazol-1-yl)borato}-
oxomolybdenum(V)]
;
_space_group_IT_number 2
_symmetry_cell_setting triclinic
_symmetry_space_group_name_Hall '-P 1'
_symmetry_space_group_name_H-M 'P -1'
_atom_sites_solution_hydrogens geom
_atom_sites_solution_primary direct
_atom_sites_solution_secondary difmap
_audit_creation_method SHELXL-97
_cell_angle_alpha 80.907(5)
_cell_angle_beta 70.853(5)
_cell_angle_gamma 80.146(4)
_cell_formula_units_Z 2
_cell_length_a 11.544(3)
_cell_length_b 11.580(3)
_cell_length_c 17.527(4)
_cell_measurement_reflns_used 3153
_cell_measurement_temperature 293(2)
_cell_measurement_theta_max 21.82
_cell_measurement_theta_min 2.35
_cell_volume 2167.6(9)
_computing_cell_refinement 'Bruker SMART'
_computing_data_collection 'Bruker SMART'
_computing_data_reduction 'Bruker SAINT'
_computing_molecular_graphics 'Bruker SHELXTL'
_computing_publication_material 'Bruker SHELXTL'
_computing_structure_refinement 'Bruker SHELXTL'
_computing_structure_solution 'Bruker SHELXTL'
_diffrn_ambient_temperature 293(2)
_diffrn_measured_fraction_theta_full 0.988
_diffrn_measured_fraction_theta_max 0.988
_diffrn_measurement_device_type 'CCD area detector'
_diffrn_measurement_method 'phi and omega scans'
_diffrn_radiation_monochromator graphite
_diffrn_radiation_source 'fine-focus sealed tube'
_diffrn_radiation_type MoK\a
_diffrn_radiation_wavelength 0.71073
_diffrn_reflns_av_R_equivalents 0.0621
_diffrn_reflns_av_sigmaI/netI 0.0850
_diffrn_reflns_limit_h_max 12
_diffrn_reflns_limit_h_min -13
_diffrn_reflns_limit_k_max 12
_diffrn_reflns_limit_k_min -13
_diffrn_reflns_limit_l_max 20
_diffrn_reflns_limit_l_min -19
_diffrn_reflns_number 11532
_diffrn_reflns_theta_full 25.00
_diffrn_reflns_theta_max 25.00
_diffrn_reflns_theta_min 1.80
_exptl_absorpt_coefficient_mu 0.387
_exptl_absorpt_correction_type none
_exptl_crystal_colour purple
_exptl_crystal_density_diffrn 1.165
_exptl_crystal_description plate
_exptl_crystal_F_000 796
_refine_diff_density_max 0.624
_refine_diff_density_min -0.415
_refine_diff_density_rms 0.080
_refine_ls_extinction_method none
_refine_ls_goodness_of_fit_ref 0.971
_refine_ls_hydrogen_treatment mixed
_refine_ls_matrix_type full
_refine_ls_number_parameters 433
_refine_ls_number_reflns 7547
_refine_ls_number_restraints 0
_refine_ls_restrained_S_all 0.971
_refine_ls_R_factor_all 0.0770
_refine_ls_R_factor_gt 0.0583
_refine_ls_shift/su_max 0.001
_refine_ls_shift/su_mean 0.000
_refine_ls_structure_factor_coef Fsqd
_refine_ls_weighting_details 'calc w=1/[\s^2^(Fo^2^)+(0.0796P)^2^+0.0000P] where P=(Fo^2^+2Fc^2^)/3'
_refine_ls_weighting_scheme calc
_refine_ls_wR_factor_gt 0.1485
_refine_ls_wR_factor_ref 0.1559
_reflns_number_gt 5506
_reflns_number_total 7547
_reflns_threshold_expression >2sigma(I)
_cod_data_source_file ja056109usi20050913_095107.cif
_cod_data_source_block '[TpiPrMoOS(OC6H3tBu2-3,5)]2(mu-S2)#(5)'
_cod_original_cell_volume 2167.5(9)
_cod_original_sg_symbol_H-M 'P -1 '
_cod_database_code 4110338

loop_
_symmetry_equiv_pos_as_xyz
'x, y, z'
'-x, -y, -z'

loop_
_atom_site_label
_atom_site_type_symbol
_atom_site_fract_x
_atom_site_fract_y
_atom_site_fract_z
_atom_site_U_iso_or_equiv
_atom_site_adp_type
_atom_site_occupancy
_atom_site_symmetry_multiplicity
_atom_site_calc_flag
_atom_site_refinement_flags
Mo Mo 0.78367(3) 0.52642(3) 0.63392(2) 0.04583(16) Uani 1 1 d .
O1 O 0.8909(3) 0.4227(2) 0.68739(16) 0.0492(7) Uani 1 1 d .
C40 C 0.9805(4) 0.3457(4) 0.7905(3) 0.0513(11) Uani 1 1 d .
H40 H 1.0461 0.3885 0.7631 0.062 Uiso 1 1 calc R
O2 O 0.8133(3) 0.6621(3) 0.63795(17) 0.0579(8) Uani 1 1 d .
C44 C 0.7855(4) 0.2897(4) 0.8001(3) 0.0490(11) Uani 1 1 d .
H44 H 0.7204 0.2948 0.7791 0.059 Uiso 1 1 calc R
C42 C 0.8811(4) 0.2130(4) 0.9017(3) 0.0612(13) Uani 1 1 d .
H42 H 0.8797 0.1656 0.9500 0.073 Uiso 1 1 calc R
C43 C 0.7833(4) 0.2195(4) 0.8713(3) 0.0532(11) Uani 1 1 d .
C41 C 0.9815(4) 0.2750(4) 0.8625(3) 0.0581(12) Uani 1 1 d .
C39 C 0.8839(4) 0.3533(4) 0.7590(2) 0.0455(10) Uani 1 1 d .
N21 N 0.6315(3) 0.5296(3) 0.7507(2) 0.0477(9) Uani 1 1 d .
N22 N 0.5165(3) 0.5037(3) 0.7577(2) 0.0562(10) Uani 1 1 d .
N32 N 0.5205(4) 0.5539(4) 0.6135(2) 0.0605(10) Uani 1 1 d .
N31 N 0.6327(3) 0.5981(3) 0.5836(2) 0.0573(10) Uani 1 1 d .
N12 N 0.5795(4) 0.3472(4) 0.6645(2) 0.0600(10) Uani 1 1 d .
N11 N 0.7057(3) 0.3495(3) 0.6329(2) 0.0558(10) Uani 1 1 d .
C15 C 0.7572(5) 0.2378(4) 0.6211(3) 0.0611(13) Uani 1 1 d .
C13 C 0.5574(6) 0.2349(5) 0.6711(3) 0.0777(16) Uani 1 1 d .
H13 H 0.4795 0.2099 0.6904 0.093 Uiso 1 1 calc R
C14 C 0.6649(5) 0.1643(5) 0.6454(4) 0.0786(16) Uani 1 1 d .
H14 H 0.6754 0.0831 0.6442 0.094 Uiso 1 1 calc R
B1 B 0.4938(5) 0.4595(6) 0.6859(4) 0.0648(16) Uani 1 1 d .
H1 H 0.4077 0.4446 0.7010 0.078 Uiso 1 1 calc R
S1 S 0.90975(11) 0.49523(11) 0.50132(7) 0.0567(3) Uani 1 1 d .
C35 C 0.6203(5) 0.6872(5) 0.5253(3) 0.0648(14) Uani 1 1 d .
C33 C 0.4437(5) 0.6136(6) 0.5737(3) 0.0806(17) Uani 1 1 d .
H33 H 0.3630 0.5999 0.5825 0.097 Uiso 1 1 calc R
C36 C 0.7215(5) 0.7619(5) 0.4799(3) 0.0718(15) Uani 1 1 d .
H36 H 0.7947 0.7300 0.4969 0.086 Uiso 1 1 calc R
C34 C 0.5027(5) 0.6978(6) 0.5181(4) 0.0826(17) Uani 1 1 d .
H34 H 0.4707 0.7515 0.4825 0.099 Uiso 1 1 calc R
C16 C 0.8939(5) 0.2031(5) 0.5865(3) 0.0717(14) Uani 1 1 d .
H16 H 0.9367 0.2680 0.5888 0.086 Uiso 1 1 calc R
C17 C 0.9266(7) 0.1804(6) 0.4961(4) 0.104(2) Uani 1 1 d .
H18A H 1.0144 0.1604 0.4739 0.157 Uiso 1 1 calc R
H18B H 0.9000 0.2503 0.4655 0.157 Uiso 1 1 calc R
H18C H 0.8856 0.1166 0.4931 0.157 Uiso 1 1 calc R
C45 C 1.0867(5) 0.2664(6) 0.8971(3) 0.0796(17) Uani 1 1 d .
C18 C 0.9354(6) 0.0920(5) 0.6383(4) 0.097(2) Uani 1 1 d .
H17A H 1.0231 0.0708 0.6166 0.145 Uiso 1 1 calc R
H17B H 0.8936 0.0279 0.6369 0.145 Uiso 1 1 calc R
H17C H 0.9152 0.1087 0.6935 0.145 Uiso 1 1 calc R
C38 C 0.7558(6) 0.7573(7) 0.3887(4) 0.119(3) Uani 1 1 d .
H38B H 0.8212 0.8045 0.3609 0.178 Uiso 1 1 calc R
H38C H 0.6849 0.7873 0.3711 0.178 Uiso 1 1 calc R
H38A H 0.7830 0.6772 0.3768 0.178 Uiso 1 1 calc R
C25 C 0.6235(4) 0.5652(4) 0.8219(3) 0.0535(11) Uani 1 1 d .
C49 C 0.6748(5) 0.1455(4) 0.9160(3) 0.0644(13) Uani 1 1 d .
C26 C 0.7294(4) 0.6070(4) 0.8368(3) 0.0612(13) Uani 1 1 d .
H26 H 0.8053 0.5813 0.7944 0.073 Uiso 1 1 calc R
C23 C 0.4409(5) 0.5219(5) 0.8307(3) 0.0671(14) Uani 1 1 d .
H23 H 0.3581 0.5102 0.8498 0.081 Uiso 1 1 calc R
C24 C 0.5034(5) 0.5607(5) 0.8740(3) 0.0704(14) Uani 1 1 d .
H24 H 0.4721 0.5799 0.9271 0.084 Uiso 1 1 calc R
C27 C 0.7130(6) 0.7413(5) 0.8297(4) 0.0930(19) Uani 1 1 d .
H27A H 0.7817 0.7671 0.8388 0.140 Uiso 1 1 calc R
H27B H 0.6377 0.7687 0.8696 0.140 Uiso 1 1 calc R
H27C H 0.7094 0.7726 0.7764 0.140 Uiso 1 1 calc R
C28 C 0.7432(5) 0.5515(5) 0.9191(3) 0.0854(17) Uani 1 1 d .
H28A H 0.8117 0.5789 0.9272 0.128 Uiso 1 1 calc R
H28B H 0.7577 0.4672 0.9201 0.128 Uiso 1 1 calc R
H28C H 0.6689 0.5735 0.9615 0.128 Uiso 1 1 calc R
C37 C 0.6810(7) 0.8878(6) 0.5022(5) 0.141(3) Uani 1 1 d .
H37B H 0.7457 0.9353 0.4733 0.212 Uiso 1 1 calc R
H37A H 0.6641 0.8878 0.5596 0.212 Uiso 1 1 calc R
H37C H 0.6077 0.9196 0.4877 0.212 Uiso 1 1 calc R
C52 C 0.5539(6) 0.2097(8) 0.9059(6) 0.162(4) Uani 1 1 d .
H52A H 0.5362 0.2841 0.9276 0.243 Uiso 1 1 calc R
H52B H 0.4885 0.1629 0.9343 0.243 Uiso 1 1 calc R
H52C H 0.5606 0.2229 0.8492 0.243 Uiso 1 1 calc R
C50 C 0.6522(7) 0.1299(8) 1.0061(4) 0.140(3) Uani 1 1 d .
H50A H 0.6332 0.2059 1.0259 0.210 Uiso 1 1 calc R
H50B H 0.7250 0.0885 1.0179 0.210 Uiso 1 1 calc R
H50C H 0.5841 0.0855 1.0323 0.210 Uiso 1 1 calc R
C51 C 0.7012(8) 0.0344(7) 0.8822(6) 0.211(6) Uani 1 1 d .
H51A H 0.7142 0.0488 0.8248 0.316 Uiso 1 1 calc R
H51B H 0.6327 -0.0099 0.9074 0.316 Uiso 1 1 calc R
H51C H 0.7743 -0.0096 0.8922 0.316 Uiso 1 1 calc R
C47 C 1.1027(11) 0.3893(10) 0.9091(8) 0.239(7) Uani 1 1 d .
H47A H 1.1142 0.4392 0.8586 0.359 Uiso 1 1 calc R
H47B H 1.1737 0.3849 0.9270 0.359 Uiso 1 1 calc R
H47C H 1.0304 0.4214 0.9493 0.359 Uiso 1 1 calc R
C46 C 1.2041(9) 0.2308(17) 0.8406(7) 0.315(11) Uani 1 1 d .
H46A H 1.2104 0.2748 0.7884 0.472 Uiso 1 1 calc R
H46B H 1.2119 0.1482 0.8359 0.472 Uiso 1 1 calc R
H46C H 1.2689 0.2457 0.8594 0.472 Uiso 1 1 calc R
C48 C 1.0702(11) 0.2087(15) 0.9745(7) 0.335(12) Uani 1 1 d .
H48A H 0.9865 0.2285 1.0076 0.502 Uiso 1 1 calc R
H48B H 1.1258 0.2324 0.9978 0.502 Uiso 1 1 calc R
H48C H 1.0870 0.1251 0.9718 0.502 Uiso 1 1 calc R
C6 C 0.0783(11) 0.6632(11) 0.7167(8) 0.150 Uiso 0.820(17) 1 d P
C1 C 0.4370(16) 0.8502(17) 0.7335(9) 0.150 Uiso 0.643(19) 1 d P
C2 C 0.306(2) 0.8556(18) 0.7237(13) 0.150 Uiso 0.557(18) 1 d P
C C 0.0932(13) 0.7865(14) 0.7189(10) 0.150 Uiso 0.695(16) 1 d P
C3 C 0.173(2) 0.878(2) 0.7419(14) 0.150 Uiso 0.458(17) 1 d P
C10 C 0.360(2) 0.9316(19) 0.7427(11) 0.150 Uiso 0.532(18) 1 d P
C8 C 0.073(2) 0.817(2) 0.7852(15) 0.150 Uiso 0.460(16) 1 d P
C7 C 0.091(2) 0.691(2) 0.7730(17) 0.150 Uiso 0.426(17) 1 d P
C11 C 0.4600(18) 0.9311(19) 0.7507(10) 0.150 Uiso 0.574(19) 1 d P
C9 C 0.2443(18) 0.8545(16) 0.7902(13) 0.150 Uiso 0.589(18) 1 d P
C12 C 0.206(2) 0.765(2) 0.7641(12) 0.150 Uiso 0.491(16) 1 d P

loop_
_atom_site_aniso_label
_atom_site_aniso_U_11
_atom_site_aniso_U_22
_atom_site_aniso_U_33
_atom_site_aniso_U_23
_atom_site_aniso_U_13
_atom_site_aniso_U_12
Mo 0.0441(2) 0.0519(3) 0.0381(2) -0.00284(16) -0.00847(17) -0.00736(17)
O1 0.0464(17) 0.0559(18) 0.0422(16) 0.0033(14) -0.0115(14) -0.0107(14)
C40 0.050(3) 0.053(3) 0.051(3) 0.000(2) -0.014(2) -0.017(2)
O2 0.0598(19) 0.0582(19) 0.0509(18) 0.0019(15) -0.0114(16) -0.0135(15)
C44 0.047(3) 0.050(3) 0.050(3) -0.002(2) -0.014(2) -0.013(2)
C42 0.070(3) 0.066(3) 0.049(3) 0.012(2) -0.021(3) -0.021(3)
C43 0.058(3) 0.046(3) 0.053(3) -0.003(2) -0.010(2) -0.017(2)
C41 0.060(3) 0.064(3) 0.051(3) 0.003(2) -0.019(2) -0.017(2)
C39 0.052(3) 0.043(2) 0.040(2) -0.0019(19) -0.011(2) -0.009(2)
N21 0.045(2) 0.052(2) 0.041(2) -0.0049(16) -0.0050(17) -0.0097(17)
N22 0.045(2) 0.067(3) 0.055(2) -0.0059(19) -0.0088(19) -0.0134(18)
N32 0.052(2) 0.072(3) 0.059(2) -0.005(2) -0.022(2) -0.003(2)
N31 0.048(2) 0.071(3) 0.051(2) 0.000(2) -0.0173(19) -0.0054(19)
N12 0.055(2) 0.070(3) 0.062(3) -0.008(2) -0.021(2) -0.019(2)
N11 0.052(2) 0.064(3) 0.055(2) -0.0101(19) -0.0179(19) -0.0094(19)
C15 0.071(3) 0.055(3) 0.064(3) -0.011(2) -0.027(3) -0.008(3)
C13 0.077(4) 0.080(4) 0.094(4) -0.010(3) -0.039(3) -0.031(3)
C14 0.084(4) 0.062(3) 0.099(4) -0.019(3) -0.031(4) -0.018(3)
B1 0.042(3) 0.085(4) 0.068(4) -0.005(3) -0.015(3) -0.015(3)
S1 0.0522(7) 0.0730(8) 0.0404(6) -0.0054(6) -0.0101(5) -0.0050(6)
C35 0.068(3) 0.070(3) 0.049(3) -0.004(2) -0.016(3) 0.007(3)
C33 0.062(4) 0.110(5) 0.071(4) -0.012(3) -0.026(3) -0.002(3)
C36 0.070(4) 0.076(4) 0.058(3) 0.009(3) -0.017(3) 0.002(3)
C34 0.071(4) 0.105(5) 0.069(4) 0.004(3) -0.032(3) 0.004(3)
C16 0.075(4) 0.061(3) 0.076(4) -0.020(3) -0.016(3) -0.003(3)
C17 0.131(6) 0.095(5) 0.079(4) -0.035(4) -0.013(4) -0.007(4)
C45 0.070(4) 0.107(5) 0.071(4) 0.014(3) -0.037(3) -0.029(3)
C18 0.088(4) 0.071(4) 0.116(5) -0.015(4) -0.020(4) 0.011(3)
C38 0.097(5) 0.190(8) 0.065(4) 0.013(4) -0.018(4) -0.046(5)
C25 0.056(3) 0.047(3) 0.052(3) -0.004(2) -0.010(2) -0.006(2)
C49 0.069(3) 0.060(3) 0.063(3) 0.012(2) -0.016(3) -0.030(3)
C26 0.058(3) 0.069(3) 0.054(3) -0.020(2) -0.005(2) -0.014(2)
C23 0.048(3) 0.077(4) 0.066(3) -0.003(3) 0.000(3) -0.016(3)
C24 0.069(3) 0.075(4) 0.053(3) -0.012(3) 0.006(3) -0.014(3)
C27 0.096(4) 0.073(4) 0.113(5) -0.035(4) -0.019(4) -0.025(3)
C28 0.093(4) 0.110(5) 0.059(3) -0.023(3) -0.022(3) -0.019(4)
C37 0.133(7) 0.089(5) 0.158(8) 0.001(5) 0.008(6) -0.016(5)
C52 0.081(5) 0.179(8) 0.196(9) 0.097(7) -0.033(6) -0.061(5)
C50 0.114(6) 0.199(9) 0.094(5) 0.022(5) -0.002(5) -0.085(6)
C51 0.191(9) 0.133(7) 0.256(11) -0.102(8) 0.090(9) -0.120(7)
C47 0.292(16) 0.201(12) 0.355(18) -0.006(11) -0.275(15) -0.051(10)
C46 0.103(7) 0.67(3) 0.210(12) -0.184(16) -0.111(8) 0.098(12)
C48 0.269(14) 0.59(3) 0.239(13) 0.271(17) -0.217(12) -0.307(18)

loop_
_atom_type_symbol
_atom_type_description
_atom_type_scat_dispersion_real
_atom_type_scat_dispersion_imag
_atom_type_scat_source
C C 0.0033 0.0016 'International Tables Vol C Tables 4.2.6.8 and 6.1.1.4'
H H 0.0000 0.0000 'International Tables Vol C Tables 4.2.6.8 and 6.1.1.4'
B B 0.0013 0.0007 'International Tables Vol C Tables 4.2.6.8 and 6.1.1.4'
N N 0.0061 0.0033 'International Tables Vol C Tables 4.2.6.8 and 6.1.1.4'
O O 0.0106 0.0060 'International Tables Vol C Tables 4.2.6.8 and 6.1.1.4'
S S 0.1246 0.1234 'International Tables Vol C Tables 4.2.6.8 and 6.1.1.4'
Mo Mo -1.6832 0.6857 'International Tables Vol C Tables 4.2.6.8 and 6.1.1.4'

loop_
_geom_angle_atom_site_label_1
_geom_angle_atom_site_label_2
_geom_angle_atom_site_label_3
_geom_angle
_geom_angle_site_symmetry_1
O2 Mo O1 103.89(14) .
O2 Mo N31 91.92(15) .
O1 Mo N31 162.97(13) .
O2 Mo N21 92.64(13) .
O1 Mo N21 90.31(12) .
N31 Mo N21 82.56(13) .
O2 Mo S1 99.80(10) .
O1 Mo S1 95.38(9) .
N31 Mo S1 88.00(10) .
N21 Mo S1 164.64(10) .
O2 Mo N11 170.14(13) .
O1 Mo N11 83.82(12) .
N31 Mo N11 79.81(14) .
N21 Mo N11 81.04(13) .
S1 Mo N11 85.39(9) .
C39 O1 Mo 139.6(3) .
C39 C40 C41 121.3(4) .
C43 C44 C39 120.9(4) .
C43 C42 C41 122.3(4) .
C44 C43 C42 118.8(4) .
C44 C43 C49 120.8(4) .
C42 C43 C49 120.4(4) .
C42 C41 C40 117.4(4) .
C42 C41 C45 121.1(4) .
C40 C41 C45 121.5(4) .
O1 C39 C40 117.7(4) .
O1 C39 C44 122.9(4) .
C40 C39 C44 119.4(4) .
C25 N21 N22 106.8(3) .
C25 N21 Mo 131.3(3) .
N22 N21 Mo 121.6(3) .
C23 N22 N21 109.4(4) .
C23 N22 B1 130.4(4) .
N21 N22 B1 120.2(4) .
C33 N32 N31 109.2(4) .
C33 N32 B1 128.8(4) .
N31 N32 B1 121.7(4) .
C35 N31 N32 106.0(4) .
C35 N31 Mo 133.0(4) .
N32 N31 Mo 120.9(3) .
C13 N12 N11 108.2(4) .
C13 N12 B1 131.8(5) .
N11 N12 B1 120.1(4) .
C15 N11 N12 106.6(4) .
C15 N11 Mo 134.4(3) .
N12 N11 Mo 117.9(3) .
N11 C15 C14 109.5(5) .
N11 C15 C16 123.2(4) .
C14 C15 C16 127.3(5) .
C14 C13 N12 109.9(5) .
C13 C14 C15 105.9(5) .
N12 B1 N32 109.7(4) .
N12 B1 N22 109.1(4) .
N32 B1 N22 108.6(4) .
S1 S1 Mo 105.96(8) 2_766
N31 C35 C34 109.4(5) .
N31 C35 C36 122.6(5) .
C34 C35 C36 127.9(5) .
N32 C33 C34 109.0(5) .
C35 C36 C38 110.7(5) .
C35 C36 C37 109.5(5) .
C38 C36 C37 111.7(5) .
C33 C34 C35 106.2(5) .
C15 C16 C18 109.6(4) .
C15 C16 C17 109.9(5) .
C18 C16 C17 111.2(4) .
C48 C45 C46 113.5(10) .
C48 C45 C41 116.8(6) .
C46 C45 C41 112.6(6) .
C48 C45 C47 101.5(9) .
C46 C45 C47 101.4(9) .
C41 C45 C47 109.2(5) .
N21 C25 C24 108.8(4) .
N21 C25 C26 122.9(4) .
C24 C25 C26 128.3(4) .
C51 C49 C50 112.5(6) .
C51 C49 C52 109.0(7) .
C50 C49 C52 104.2(6) .
C51 C49 C43 109.0(5) .
C50 C49 C43 111.1(5) .
C52 C49 C43 111.0(4) .
C25 C26 C27 110.2(4) .
C25 C26 C28 110.8(4) .
C27 C26 C28 112.0(4) .
N22 C23 C24 109.3(4) .
C23 C24 C25 105.6(4) .
C7 C6 C 59.8(15) .
C11 C1 C10 63.3(16) .
C11 C1 C2 117.7(18) .
C10 C1 C2 54.5(14) .
C9 C2 C10 84.4(19) .
C9 C2 C3 60.4(15) .
C10 C2 C3 118(2) .
C9 C2 C1 101.1(19) .
C10 C2 C1 47.0(12) .
C3 C2 C1 159(2) .
C9 C2 C12 57.6(14) .
C10 C2 C12 141(2) .
C3 C2 C12 51.5(12) .
C1 C2 C12 128.5(16) .
C8 C C7 71.0(17) .
C8 C C6 116.4(17) .
C7 C C6 47.6(12) .
C8 C C3 54.6(14) .
C7 C C3 106.1(18) .
C6 C C3 146.5(14) .
C8 C C12 59.3(14) .
C7 C C12 64.8(15) .
C6 C C12 100.2(13) .
C3 C C12 46.4(10) .
C9 C3 C12 62.8(15) .
C9 C3 C8 103(2) .
C12 C3 C8 66.5(17) .
C9 C3 C2 48.7(12) .
C12 C3 C2 70.5(16) .
C8 C3 C2 136(2) .
C9 C3 C 129(2) .
C12 C3 C 67.1(15) .
C8 C3 C 44.7(12) .
C2 C3 C 121.7(18) .
C1 C10 C11 56.5(14) .
C1 C10 C2 78.5(19) .
C11 C10 C2 135(2) .
C1 C10 C9 95.6(19) .
C11 C10 C9 133.3(19) .
C2 C10 C9 43.9(12) .
C C8 C3 80.6(19) .
C C8 C7 58.5(16) .
C3 C8 C7 115(2) .
C C8 C12 76.9(17) .
C3 C8 C12 54.7(14) .
C7 C8 C12 67.4(15) .
C6 C7 C 72.6(18) .
C6 C7 C8 121(2) .
C C7 C8 50.4(13) .
C6 C7 C12 120(2) .
C C7 C12 68.3(15) .
C8 C7 C12 56.8(15) .
C1 C11 C10 60.2(15) .
C2 C9 C3 70.9(17) .
C2 C9 C12 78.0(17) .
C3 C9 C12 58.8(14) .
C2 C9 C10 51.7(13) .
C3 C9 C10 103.6(18) .
C12 C9 C10 129.4(18) .
C3 C12 C9 58.4(14) .
C3 C12 C8 58.7(15) .
C9 C12 C8 94.9(18) .
C3 C12 C2 57.9(14) .
C9 C12 C2 44.3(11) .
C8 C12 C2 116.2(18) .
C3 C12 C7 108(2) .
C9 C12 C7 147(2) .
C8 C12 C7 55.7(13) .
C2 C12 C7 158.0(19) .
C3 C12 C 66.5(15) .
C9 C12 C 123.8(17) .
C8 C12 C 43.8(11) .
C2 C12 C 112.0(15) .
C7 C12 C 46.9(11) .

loop_
_geom_bond_atom_site_label_1
_geom_bond_atom_site_label_2
_geom_bond_distance
_geom_bond_site_symmetry_2
Mo O2 1.681(3) .
Mo O1 1.937(3) .
Mo N31 2.188(4) .
Mo N21 2.218(3) .
Mo S1 2.3488(12) .
Mo N11 2.379(4) .
O1 C39 1.365(5) .
C40 C39 1.383(6) .
C40 C41 1.393(6) .
C44 C43 1.373(6) .
C44 C39 1.390(6) .
C42 C43 1.385(6) .
C42 C41 1.392(6) .
C43 C49 1.558(6) .
C41 C45 1.509(7) .
N21 C25 1.345(5) .
N21 N22 1.373(5) .
N22 C23 1.316(6) .
N22 B1 1.541(7) .
N32 C33 1.341(6) .
N32 N31 1.382(5) .
N32 B1 1.523(7) .
N31 C35 1.357(6) .
N12 C13 1.347(6) .
N12 N11 1.383(5) .
N12 B1 1.511(7) .
N11 C15 1.346(6) .
C15 C14 1.393(7) .
C15 C16 1.500(7) .
C13 C14 1.347(7) .
S1 S1 2.091(2) 2_766
C35 C34 1.388(7) .
C35 C36 1.504(7) .
C33 C34 1.362(8) .
C36 C38 1.522(8) .
C36 C37 1.525(8) .
C16 C18 1.554(7) .
C16 C17 1.559(7) .
C45 C48 1.381(9) .
C45 C46 1.430(11) .
C45 C47 1.521(12) .
C25 C24 1.392(6) .
C25 C26 1.500(6) .
C49 C51 1.444(8) .
C49 C50 1.501(8) .
C49 C52 1.516(8) .
C26 C27 1.524(7) .
C26 C28 1.530(7) .
C23 C24 1.369(7) .
C6 C7 1.14(3) .
C6 C 1.475(18) .
C1 C11 1.13(2) .
C1 C10 1.17(2) .
C1 C2 1.57(3) .
C2 C9 1.15(2) .
C2 C10 1.30(2) .
C2 C3 1.45(3) .
C2 C12 1.61(3) .
C C8 1.21(2) .
C C7 1.34(3) .
C C3 1.69(3) .
C C12 1.70(3) .
C3 C9 1.33(3) .
C3 C12 1.34(3) .
C3 C8 1.40(3) .
C10 C11 1.20(2) .
C10 C9 1.65(3) .
C8 C7 1.48(3) .
C8 C12 1.50(3) .
C7 C12 1.65(3) .
C9 C12 1.39(2) .
